data_4327929
loop_
_publ_author_name
'Andrew J. Lewis'
'Ursula J. Williams'
'James M. Kikkawa'
'Patrick J. Carroll'
'Eric J. Schelter'

_publ_section_title
;
 Uranium Pyrrolylamine Complexes Featuring a Trigonal Binding Pocket and
 Interligand Noncovalent Interactions
;
_journal_name_full 'Inorganic Chemistry'
_journal_page_first 37
_journal_page_last 39
_journal_paper_doi 10.1021/ic202411f
_journal_volume 51
_journal_year 2012
_chemical_formula_sum 'C128 H92 F36 K2 N18 U'
_chemical_formula_weight 2882.43
_space_group_IT_number 14
_symmetry_cell_setting monoclinic
_symmetry_Int_Tables_number 14
_symmetry_space_group_name_Hall '-P 2ybc'
_symmetry_space_group_name_H-M 'P 1 21/c 1'
_atom_sites_solution_hydrogens geom
_atom_sites_solution_primary direct
_audit_creation_method SHELXL-97
_cell_angle_alpha 90.00
_cell_angle_beta 113.741(2)
_cell_angle_gamma 90.00
_cell_formula_units_Z 2
_cell_length_a 14.8967(6)
_cell_length_b 29.6220(13)
_cell_length_c 15.2447(6)
_cell_measurement_temperature 143(1)
_cell_volume 6157.8(4)
_computing_data_collection 'Bruker APEX2'
_computing_data_reduction 'Bruker SAINT'
_computing_structure_refinement 'SHELXL-97 (Sheldrick, 2008)'
_computing_structure_solution 'SHELXS-97 (Sheldrick, 2008)'
_diffrn_ambient_temperature 143(1)
_diffrn_measured_fraction_theta_full 0.986
_diffrn_measured_fraction_theta_max 0.986
_diffrn_measurement_device 'CCD Area Detector'
_diffrn_measurement_device_type 'Bruker APEXII'
_diffrn_measurement_method 'phi and omega scans'
_diffrn_radiation_monochromator graphite
_diffrn_radiation_source 'sealed tube'
_diffrn_radiation_type MoK\a
_diffrn_radiation_wavelength 0.71073
_diffrn_reflns_av_R_equivalents 0.0619
_diffrn_reflns_av_sigmaI/netI 0.0492
_diffrn_reflns_limit_h_max 17
_diffrn_reflns_limit_h_min -19
_diffrn_reflns_limit_k_max 38
_diffrn_reflns_limit_k_min -38
_diffrn_reflns_limit_l_max 19
_diffrn_reflns_limit_l_min -19
_diffrn_reflns_number 84402
_diffrn_reflns_theta_full 27.61
_diffrn_reflns_theta_max 27.61
_diffrn_reflns_theta_min 1.61
_exptl_absorpt_coefficient_mu 1.498
_exptl_absorpt_correction_T_max 0.7456
_exptl_absorpt_correction_T_min 0.6017
_exptl_absorpt_correction_type multi-scan
_exptl_absorpt_process_details '(SADABS; Sheldrick, 2007)'
_exptl_crystal_density_diffrn 1.555
_exptl_crystal_F_000 2880
_exptl_crystal_size_max 0.28
_exptl_crystal_size_mid 0.12
_exptl_crystal_size_min 0.10
_refine_diff_density_max 1.290
_refine_diff_density_min -0.850
_refine_diff_density_rms 0.095
_refine_ls_extinction_method none
_refine_ls_goodness_of_fit_ref 1.467
_refine_ls_hydrogen_treatment constr
_refine_ls_matrix_type full
_refine_ls_number_parameters 889
_refine_ls_number_reflns 14113
_refine_ls_number_restraints 120
_refine_ls_restrained_S_all 1.471
_refine_ls_R_factor_all 0.0999
_refine_ls_R_factor_gt 0.0705
_refine_ls_shift/su_max 0.000
_refine_ls_shift/su_mean 0.000
_refine_ls_structure_factor_coef Fsqd
_refine_ls_weighting_details 'calc w=1/[\s^2^(Fo^2^)+(0.0215P)^2^+17.9172P] where P=(Fo^2^+2Fc^2^)/3'
_refine_ls_weighting_scheme calc
_refine_ls_wR_factor_gt 0.1312
_refine_ls_wR_factor_ref 0.1392
_reflns_number_gt 10796
_reflns_number_total 14113
_reflns_threshold_expression >2sigma(I)
_cod_data_source_file ic202411f_si_002_2.cif
_cod_data_source_block UP4048(CMPD2)
_cod_original_sg_symbol_H-M 'P 21/c '
_cod_database_code 4327929

loop_
_symmetry_equiv_pos_as_xyz
'x, y, z'
'-x, y+1/2, -z+1/2'
'-x, -y, -z'
'x, -y-1/2, z-1/2'

loop_
_atom_site_label
_atom_site_type_symbol
_atom_site_fract_x
_atom_site_fract_y
_atom_site_fract_z
_atom_site_U_iso_or_equiv
_atom_site_adp_type
_atom_site_occupancy
_atom_site_symmetry_multiplicity
_atom_site_calc_flag
_atom_site_refinement_flags
_atom_site_disorder_assembly
_atom_site_disorder_group
U1 U 0.5000 0.5000 0.5000 0.02287(8) Uani 1 2 d S . .
N1 N 0.6092(3) 0.44603(14) 0.6413(3) 0.0220(9) Uani 1 1 d . . .
N2 N 0.4377(3) 0.42048(14) 0.4849(3) 0.0207(9) Uani 1 1 d . . .
N3 N 0.5148(3) 0.52538(14) 0.6612(3) 0.0233(9) Uani 1 1 d . . .
N4 N 0.6722(3) 0.49291(14) 0.5153(3) 0.0232(10) Uani 1 1 d . . .
C1 C 0.6017(4) 0.39936(17) 0.6055(4) 0.0231(11) Uani 1 1 d . . .
H1a H 0.6278 0.3786 0.6592 0.031 Uiso 1 1 calc R . .
H1b H 0.6400 0.3962 0.5673 0.031 Uiso 1 1 calc R . .
C2 C 0.4976(4) 0.38819(18) 0.5464(4) 0.0234(11) Uani 1 1 d . . .
C3 C 0.4492(4) 0.34844(19) 0.5418(4) 0.0330(13) Uani 1 1 d . . .
H3 H 0.4747 0.3223 0.5769 0.044 Uiso 1 1 calc R . .
C4 C 0.3529(4) 0.35500(19) 0.4732(4) 0.0316(13) Uani 1 1 d . . .
H4 H 0.3022 0.3340 0.4542 0.042 Uiso 1 1 calc R . .
C5 C 0.3483(4) 0.39864(18) 0.4393(4) 0.0265(11) Uani 1 1 d . . .
C6 C 0.2558(4) 0.41654(18) 0.3654(4) 0.0280(12) Uani 1 1 d . . .
C7 C 0.1716(4) 0.4131(2) 0.3838(4) 0.0345(13) Uani 1 1 d . . .
H7 H 0.1772 0.4045 0.4445 0.046 Uiso 1 1 calc R . .
C8 C 0.0801(4) 0.4221(2) 0.3134(5) 0.0418(15) Uani 1 1 d . . .
C9 C 0.0691(4) 0.4356(2) 0.2228(5) 0.0457(17) Uani 1 1 d . . .
H9 H 0.0073 0.4420 0.1759 0.061 Uiso 1 1 calc R . .
C10 C 0.1515(4) 0.4392(2) 0.2033(4) 0.0368(14) Uani 1 1 d . . .
C11 C 0.2442(4) 0.43011(18) 0.2742(4) 0.0300(12) Uani 1 1 d . . .
H11 H 0.2991 0.4332 0.2602 0.040 Uiso 1 1 calc R . .
C12 C -0.0083(6) 0.4160(3) 0.3351(7) 0.064(2) Uani 1 1 d . . .
C13 C 0.1410(5) 0.4520(3) 0.1058(5) 0.0502(18) Uani 1 1 d . . .
C14 C 0.5740(4) 0.44894(18) 0.7183(4) 0.0252(11) Uani 1 1 d . . .
H14a H 0.6214 0.4350 0.7759 0.033 Uiso 1 1 calc R . .
H14b H 0.5125 0.4327 0.6997 0.033 Uiso 1 1 calc R . .
C15 C 0.5595(4) 0.4971(2) 0.7378(4) 0.0293(11) Uani 1 1 d . . .
C16 C 0.5833(4) 0.5179(2) 0.8235(4) 0.0344(13) Uani 1 1 d . . .
H16 H 0.6143 0.5051 0.8840 0.046 Uiso 1 1 calc R . .
C17 C 0.5515(4) 0.5626(2) 0.8022(4) 0.0324(13) Uani 1 1 d . . .
H17 H 0.5575 0.5854 0.8461 0.043 Uiso 1 1 calc R . .
C18 C 0.5097(4) 0.56632(19) 0.7040(4) 0.0270(12) Uani 1 1 d . . .
C19 C 0.4630(4) 0.60898(18) 0.6561(4) 0.0257(11) Uani 1 1 d . . .
C20 C 0.3642(4) 0.61251(19) 0.5965(4) 0.0270(12) Uani 1 1 d . . .
H20 H 0.3264 0.5866 0.5755 0.036 Uiso 1 1 calc R . .
C21 C 0.3212(4) 0.65485(19) 0.5682(4) 0.0289(12) Uani 1 1 d . . .
C22 C 0.3761(5) 0.6938(2) 0.5958(5) 0.0406(15) Uani 1 1 d . . .
H22 H 0.3470 0.7219 0.5764 0.054 Uiso 1 1 calc R . .
C23 C 0.4745(5) 0.6903(2) 0.6526(5) 0.0388(14) Uani 1 1 d . . .
C24 C 0.5183(4) 0.64856(19) 0.6829(4) 0.0328(13) Uani 1 1 d . . .
H24 H 0.5850 0.6469 0.7214 0.044 Uiso 1 1 calc R . .
C25 C 0.2143(5) 0.6581(2) 0.5074(5) 0.0432(16) Uani 1 1 d . . .
C26 C 0.5344(6) 0.7328(2) 0.6835(7) 0.060(2) Uani 1 1 d . . .
C27 C 0.7124(4) 0.46098(18) 0.6776(4) 0.0252(11) Uani 1 1 d . . .
H27a H 0.7212 0.4873 0.7180 0.034 Uiso 1 1 calc R . .
H27b H 0.7547 0.4372 0.7162 0.034 Uiso 1 1 calc R . .
C28 C 0.7404(4) 0.47211(18) 0.5977(4) 0.0249(11) Uani 1 1 d . . .
C29 C 0.8278(4) 0.4656(2) 0.5898(4) 0.0303(12) Uani 1 1 d . . .
H29 H 0.8840 0.4524 0.6351 0.040 Uiso 1 1 calc R . .
C30 C 0.8161(4) 0.4826(2) 0.5009(4) 0.0308(12) Uani 1 1 d . . .
H30 H 0.8633 0.4826 0.4754 0.041 Uiso 1 1 calc R . .
C31 C 0.7223(3) 0.4993(2) 0.4572(3) 0.0258(9) Uani 1 1 d . . .
C32 C 0.6832(4) 0.51840(18) 0.3593(4) 0.0248(11) Uani 1 1 d . . .
C33 C 0.6643(4) 0.56435(19) 0.3383(4) 0.0276(12) Uani 1 1 d . . .
H33 H 0.6666 0.5842 0.3864 0.037 Uiso 1 1 calc R . .
C34 C 0.6422(4) 0.58064(18) 0.2467(4) 0.0325(13) Uani 1 1 d D A .
C35 C 0.6369(5) 0.5521(2) 0.1728(4) 0.0355(14) Uani 1 1 d . . .
H35 H 0.6210 0.5631 0.1112 0.047 Uiso 1 1 calc R . .
C36 C 0.6562(4) 0.5065(2) 0.1933(4) 0.0366(14) Uani 1 1 d D B .
C37 C 0.6793(4) 0.49016(18) 0.2843(4) 0.0316(14) Uani 1 1 d . . .
H37 H 0.6927 0.4596 0.2962 0.042 Uiso 1 1 calc R . .
C38 C 0.6241(5) 0.6298(2) 0.2261(4) 0.0497(16) Uani 1 1 d DU . .
C39 C 0.6554(5) 0.4754(2) 0.1164(4) 0.0520(17) Uani 1 1 d DU . .
F1 F -0.0128(5) 0.4423(3) 0.3994(6) 0.133(3) Uani 1 1 d . . .
F2 F -0.0122(5) 0.3755(3) 0.3677(7) 0.154(4) Uani 1 1 d . . .
F3 F -0.0899(4) 0.4203(4) 0.2627(5) 0.165(4) Uani 1 1 d . . .
F4 F 0.1984(4) 0.4280(2) 0.0747(3) 0.0833(16) Uani 1 1 d . . .
F5 F 0.0503(3) 0.44567(19) 0.0397(3) 0.0805(16) Uani 1 1 d . . .
F6 F 0.1624(4) 0.49463(17) 0.0973(3) 0.0904(18) Uani 1 1 d . . .
F7 F 0.1607(3) 0.62971(15) 0.5329(3) 0.0600(12) Uani 1 1 d . . .
F8 F 0.1929(3) 0.64956(16) 0.4147(3) 0.0614(12) Uani 1 1 d . . .
F9 F 0.1783(3) 0.69941(15) 0.5085(4) 0.0751(15) Uani 1 1 d . . .
F10 F 0.6146(5) 0.72771(19) 0.7567(6) 0.141(3) Uani 1 1 d . . .
F11 F 0.5557(7) 0.7502(2) 0.6187(5) 0.160(4) Uani 1 1 d . . .
F12 F 0.4888(5) 0.76403(18) 0.7103(7) 0.145(3) Uani 1 1 d . . .
F13 F 0.6778(7) 0.6556(2) 0.2985(5) 0.080(2) Uani 0.70 1 d PDU A 1
F14 F 0.6376(11) 0.6437(3) 0.1513(7) 0.106(4) Uani 0.70 1 d PDU A 1
F15 F 0.5326(5) 0.6408(3) 0.2111(9) 0.096(3) Uani 0.70 1 d PDU A 1
F13' F 0.7058(10) 0.6528(5) 0.246(2) 0.106(7) Uani 0.30 1 d PDU A 2
F14' F 0.5725(19) 0.6375(6) 0.1342(8) 0.095(8) Uani 0.30 1 d PDU A 2
F15' F 0.5781(19) 0.6502(6) 0.2711(16) 0.091(6) Uani 0.30 1 d PDU A 2
F16 F 0.7258(10) 0.4437(4) 0.1517(7) 0.098(5) Uani 0.50 1 d PDU B 1
F17 F 0.5750(8) 0.4559(5) 0.0636(11) 0.094(5) Uani 0.50 1 d PDU B 1
F18 F 0.6871(11) 0.4968(5) 0.0571(10) 0.080(4) Uani 0.50 1 d PDU B 1
F16' F 0.7192(10) 0.4821(5) 0.0805(11) 0.077(4) Uani 0.50 1 d PDU B 2
F17' F 0.6554(11) 0.4321(3) 0.1403(8) 0.077(3) Uani 0.50 1 d PDU B 2
F18' F 0.5685(8) 0.4774(4) 0.0410(8) 0.073(4) Uani 0.50 1 d PDU B 2
K1 K 0.09470(13) 0.69260(6) 0.23999(13) 0.0591(4) Uani 1 1 d . . .
N5 N -0.0339(5) 0.6244(3) 0.2441(5) 0.070(2) Uani 1 1 d . . .
N6 N 0.1915(6) 0.6516(3) 0.1374(5) 0.0669(19) Uani 1 1 d . . .
N7 N 0.2491(6) 0.7575(2) 0.3043(5) 0.0673(19) Uani 1 1 d . . .
N8 N -0.0080(7) 0.7472(4) 0.3150(8) 0.125(4) Uani 1 1 d . . .
N9 N -0.0572(10) 0.7222(5) 0.0686(8) 0.131(5) Uani 1 1 d . . .
C40 C -0.0474(7) 0.6202(4) 0.3232(7) 0.081(3) Uani 1 1 d . . .
H40 H -0.0310 0.6448 0.3647 0.107 Uiso 1 1 calc R . .
C41 C -0.0835(8) 0.5830(6) 0.3497(9) 0.109(5) Uani 1 1 d . . .
H41 H -0.0925 0.5825 0.4066 0.145 Uiso 1 1 calc R . .
C42 C -0.1052(8) 0.5476(5) 0.2929(12) 0.113(5) Uani 1 1 d . . .
H42 H -0.1292 0.5216 0.3098 0.150 Uiso 1 1 calc R . .
C43 C -0.0923(7) 0.5492(4) 0.2086(9) 0.088(3) Uani 1 1 d . . .
H43 H -0.1066 0.5245 0.1676 0.117 Uiso 1 1 calc R . .
C44 C -0.0574(6) 0.5889(3) 0.1871(6) 0.070(2) Uani 1 1 d . . .
H44 H -0.0501 0.5908 0.1294 0.093 Uiso 1 1 calc R . .
C45 C 0.1678(6) 0.6125(3) 0.0897(6) 0.061(2) Uani 1 1 d . . .
H45 H 0.1212 0.5943 0.0984 0.081 Uiso 1 1 calc R . .
C46 C 0.2075(7) 0.5981(3) 0.0298(6) 0.069(2) Uani 1 1 d . . .
H46 H 0.1884 0.5707 -0.0022 0.092 Uiso 1 1 calc R . .
C47 C 0.2767(8) 0.6244(3) 0.0165(7) 0.081(3) Uani 1 1 d . . .
H47 H 0.3057 0.6153 -0.0244 0.108 Uiso 1 1 calc R . .
C48 C 0.3020(8) 0.6641(3) 0.0646(7) 0.085(3) Uani 1 1 d . . .
H48 H 0.3484 0.6828 0.0568 0.113 Uiso 1 1 calc R . .
C49 C 0.2585(8) 0.6763(3) 0.1242(6) 0.073(3) Uani 1 1 d . . .
H49 H 0.2771 0.7034 0.1574 0.097 Uiso 1 1 calc R . .
C50 C 0.2259(8) 0.7986(3) 0.2688(7) 0.075(3) Uani 1 1 d . . .
H50 H 0.1608 0.8043 0.2287 0.100 Uiso 1 1 calc R . .
C51 C 0.2897(10) 0.8325(3) 0.2868(7) 0.083(3) Uani 1 1 d . . .
H51 H 0.2692 0.8610 0.2604 0.110 Uiso 1 1 calc R . .
C52 C 0.3857(10) 0.8247(4) 0.3446(10) 0.096(4) Uani 1 1 d . . .
H52 H 0.4321 0.8476 0.3573 0.128 Uiso 1 1 calc R . .
C53 C 0.4131(8) 0.7817(4) 0.3844(8) 0.091(3) Uani 1 1 d . . .
H53 H 0.4776 0.7751 0.4248 0.121 Uiso 1 1 calc R . .
C54 C 0.3410(7) 0.7499(3) 0.3614(7) 0.068(2) Uani 1 1 d . . .
H54 H 0.3580 0.7213 0.3878 0.091 Uiso 1 1 calc R . .
C55 C -0.1028(9) 0.7464(6) 0.2646(10) 0.134(6) Uani 1 1 d . . .
H55 H -0.1311 0.7197 0.2336 0.178 Uiso 1 1 calc R . .
C56 C -0.1599(10) 0.7814(5) 0.2555(10) 0.116(5) Uani 1 1 d . . .
H56 H -0.2263 0.7804 0.2154 0.154 Uiso 1 1 calc R . .
C57 C -0.1202(12) 0.8179(4) 0.3051(13) 0.132(6) Uani 1 1 d . . .
H57 H -0.1596 0.8429 0.3003 0.175 Uiso 1 1 calc R . .
C58 C -0.0214(12) 0.8202(4) 0.3640(12) 0.135(6) Uani 1 1 d . . .
H58 H 0.0067 0.8457 0.4002 0.180 Uiso 1 1 calc R . .
C59 C 0.0316(8) 0.7829(4) 0.3656(7) 0.083(3) Uani 1 1 d . . .
H59 H 0.0984 0.7828 0.4040 0.110 Uiso 1 1 calc R . .
C60 C -0.1441(15) 0.7016(6) 0.0417(11) 0.154(7) Uani 1 1 d . . .
H60 H -0.1437 0.6725 0.0649 0.205 Uiso 1 1 calc R . .
C61 C -0.2309(13) 0.7183(5) -0.0147(9) 0.146(6) Uani 1 1 d . . .
H61 H -0.2880 0.7012 -0.0334 0.194 Uiso 1 1 calc R . .
C62 C -0.2317(11) 0.7614(5) -0.0434(8) 0.107(4) Uani 1 1 d . . .
H62 H -0.2913 0.7746 -0.0820 0.142 Uiso 1 1 calc R . .
C63 C -0.1498(11) 0.7856(5) -0.0182(8) 0.106(4) Uani 1 1 d . . .
H63 H -0.1517 0.8156 -0.0368 0.141 Uiso 1 1 calc R . .
C64 C -0.0631(10) 0.7650(5) 0.0358(9) 0.111(4) Uani 1 1 d . . .
H64 H -0.0053 0.7812 0.0509 0.148 Uiso 1 1 calc R . .

loop_
_atom_site_aniso_label
_atom_site_aniso_U_11
_atom_site_aniso_U_22
_atom_site_aniso_U_33
_atom_site_aniso_U_23
_atom_site_aniso_U_13
_atom_site_aniso_U_12
U1 0.02008(12) 0.02033(12) 0.02627(13) 0.00214(16) 0.00731(9) 0.00197(16)
N1 0.019(2) 0.024(2) 0.024(2) 0.0041(17) 0.0093(18) 0.0018(17)
N2 0.019(2) 0.023(2) 0.023(2) 0.0011(17) 0.0109(18) 0.0004(17)
N3 0.026(2) 0.023(2) 0.021(2) 0.0016(18) 0.0092(19) -0.0004(18)
N4 0.0181(19) 0.022(3) 0.029(2) 0.0024(18) 0.0091(17) 0.0016(17)
C1 0.021(3) 0.021(3) 0.027(3) 0.002(2) 0.009(2) 0.005(2)
C2 0.025(3) 0.025(3) 0.024(3) 0.003(2) 0.013(2) 0.005(2)
C3 0.034(3) 0.026(3) 0.038(3) 0.006(2) 0.012(3) 0.001(2)
C4 0.029(3) 0.028(3) 0.037(3) 0.002(2) 0.012(3) -0.006(2)
C5 0.024(3) 0.026(3) 0.029(3) 0.000(2) 0.011(2) -0.001(2)
C6 0.022(3) 0.024(3) 0.033(3) -0.005(2) 0.005(2) -0.003(2)
C7 0.031(3) 0.038(3) 0.034(3) -0.003(3) 0.012(3) -0.001(3)
C8 0.024(3) 0.043(4) 0.056(4) -0.006(3) 0.015(3) 0.000(3)
C9 0.020(3) 0.042(4) 0.057(4) -0.008(3) -0.002(3) -0.001(3)
C10 0.033(3) 0.029(3) 0.036(3) -0.003(3) 0.001(3) -0.006(2)
C11 0.026(3) 0.024(3) 0.041(3) -0.004(2) 0.014(3) -0.004(2)
C12 0.033(4) 0.083(6) 0.077(6) -0.007(5) 0.022(4) -0.003(4)
C13 0.040(4) 0.059(5) 0.036(4) 0.001(3) -0.001(3) -0.004(3)
C14 0.023(3) 0.029(3) 0.025(3) 0.009(2) 0.011(2) 0.005(2)
C15 0.025(2) 0.031(3) 0.033(3) 0.010(3) 0.012(2) 0.005(3)
C16 0.038(3) 0.040(3) 0.025(3) 0.005(2) 0.011(3) 0.007(3)
C17 0.040(3) 0.035(3) 0.025(3) -0.007(2) 0.016(3) 0.001(3)
C18 0.028(3) 0.030(3) 0.027(3) -0.003(2) 0.015(2) -0.002(2)
C19 0.033(3) 0.025(3) 0.024(3) -0.001(2) 0.016(2) 0.004(2)
C20 0.035(3) 0.026(3) 0.026(3) -0.003(2) 0.019(2) 0.001(2)
C21 0.028(3) 0.031(3) 0.031(3) -0.002(2) 0.015(2) 0.003(2)
C22 0.051(4) 0.022(3) 0.048(4) 0.001(3) 0.019(3) 0.007(3)
C23 0.043(4) 0.025(3) 0.047(4) -0.005(3) 0.017(3) -0.006(3)
C24 0.031(3) 0.030(3) 0.033(3) -0.004(2) 0.008(3) -0.003(2)
C25 0.037(4) 0.039(4) 0.053(4) 0.000(3) 0.018(3) 0.009(3)
C26 0.056(5) 0.027(4) 0.083(6) -0.003(4) 0.015(5) -0.004(3)
C27 0.020(3) 0.028(3) 0.022(3) 0.005(2) 0.003(2) 0.004(2)
C28 0.020(3) 0.025(3) 0.028(3) 0.000(2) 0.008(2) 0.000(2)
C29 0.021(3) 0.037(3) 0.031(3) 0.005(2) 0.008(2) 0.006(2)
C30 0.021(3) 0.038(3) 0.040(3) -0.001(3) 0.018(3) 0.003(2)
C31 0.025(2) 0.021(2) 0.034(2) -0.008(3) 0.013(2) 0.001(3)
C32 0.021(3) 0.025(2) 0.031(3) 0.002(2) 0.013(2) 0.000(2)
C33 0.028(3) 0.030(3) 0.031(3) -0.002(2) 0.019(2) 0.002(2)
C34 0.036(3) 0.031(3) 0.034(3) 0.008(2) 0.019(3) 0.004(3)
C35 0.042(4) 0.051(4) 0.021(3) 0.014(3) 0.021(3) 0.010(3)
C36 0.040(3) 0.039(4) 0.035(3) 0.001(3) 0.019(3) 0.006(3)
C37 0.031(3) 0.027(4) 0.039(3) 0.002(2) 0.017(3) 0.003(2)
C38 0.069(5) 0.036(4) 0.051(4) 0.014(3) 0.031(4) 0.010(3)
C39 0.073(5) 0.051(4) 0.034(3) 0.004(3) 0.024(3) 0.015(4)
F1 0.087(4) 0.181(7) 0.175(7) -0.082(6) 0.097(5) -0.040(5)
F2 0.096(5) 0.128(6) 0.293(11) 0.059(7) 0.136(7) 0.004(4)
F3 0.023(3) 0.361(13) 0.103(5) 0.016(7) 0.016(3) -0.020(5)
F4 0.085(4) 0.123(5) 0.039(2) 0.010(3) 0.022(3) 0.018(3)
F5 0.050(3) 0.120(4) 0.041(2) 0.009(3) -0.013(2) -0.018(3)
F6 0.125(4) 0.064(3) 0.058(3) 0.012(3) 0.012(3) -0.034(3)
F7 0.031(2) 0.069(3) 0.080(3) 0.015(2) 0.023(2) 0.005(2)
F8 0.043(2) 0.081(3) 0.046(2) 0.003(2) 0.0023(19) 0.011(2)
F9 0.048(3) 0.046(3) 0.115(4) -0.004(3) 0.016(3) 0.024(2)
F10 0.099(5) 0.054(3) 0.178(7) -0.005(4) -0.040(5) -0.034(3)
F11 0.250(10) 0.118(6) 0.121(6) -0.023(5) 0.084(6) -0.135(6)
F12 0.125(6) 0.050(3) 0.275(10) -0.080(5) 0.095(6) -0.036(4)
F13 0.121(7) 0.032(3) 0.078(5) 0.003(3) 0.031(5) -0.010(4)
F14 0.218(13) 0.047(5) 0.092(6) 0.025(5) 0.102(8) 0.002(8)
F15 0.079(5) 0.046(5) 0.156(10) 0.034(6) 0.039(6) 0.031(4)
F13' 0.081(11) 0.047(11) 0.18(2) 0.035(15) 0.040(12) -0.009(8)
F14' 0.18(2) 0.027(9) 0.048(7) 0.017(7) 0.014(9) 0.016(13)
F15' 0.163(17) 0.052(11) 0.102(13) 0.027(11) 0.100(13) 0.038(13)
F16 0.136(10) 0.111(10) 0.037(5) -0.006(6) 0.025(7) 0.088(8)
F17 0.088(7) 0.098(12) 0.100(11) -0.065(9) 0.044(7) -0.032(7)
F18 0.123(12) 0.083(9) 0.059(7) -0.015(6) 0.063(8) 0.000(8)
F16' 0.081(8) 0.086(9) 0.087(10) -0.038(7) 0.058(8) -0.004(7)
F17' 0.153(11) 0.056(5) 0.047(6) -0.007(4) 0.065(7) 0.007(6)
F18' 0.081(6) 0.073(9) 0.057(6) -0.031(6) 0.021(5) -0.007(6)
K1 0.0592(11) 0.0585(11) 0.0635(11) -0.0016(9) 0.0289(9) 0.0035(8)
N5 0.067(5) 0.081(5) 0.058(4) 0.007(4) 0.020(4) -0.005(4)
N6 0.081(5) 0.069(5) 0.062(4) -0.004(4) 0.041(4) 0.003(4)
N7 0.077(5) 0.052(4) 0.078(5) -0.001(4) 0.037(4) 0.004(4)
N8 0.069(6) 0.155(10) 0.133(9) -0.076(8) 0.021(6) 0.032(6)
N9 0.129(10) 0.163(13) 0.095(8) 0.045(8) 0.040(8) 0.077(9)
C40 0.052(6) 0.112(9) 0.065(6) -0.007(6) 0.009(5) 0.014(5)
C41 0.043(6) 0.204(17) 0.092(9) 0.049(10) 0.040(6) 0.026(8)
C42 0.053(7) 0.135(12) 0.156(14) 0.073(10) 0.047(8) 0.002(7)
C43 0.047(5) 0.086(7) 0.114(9) -0.007(7) 0.014(6) -0.013(5)
C44 0.061(5) 0.088(7) 0.055(5) -0.006(5) 0.016(4) -0.012(5)
C45 0.058(5) 0.067(5) 0.054(5) -0.001(4) 0.020(4) -0.004(4)
C46 0.089(7) 0.066(6) 0.055(5) -0.010(4) 0.032(5) -0.004(5)
C47 0.130(9) 0.067(6) 0.081(6) -0.016(5) 0.080(7) -0.006(6)
C48 0.127(9) 0.062(6) 0.102(8) -0.019(5) 0.083(7) -0.022(6)
C49 0.109(8) 0.060(5) 0.068(6) -0.017(4) 0.053(6) -0.013(5)
C50 0.100(8) 0.058(6) 0.069(6) -0.002(5) 0.037(6) 0.011(5)
C51 0.143(11) 0.056(6) 0.080(7) 0.002(5) 0.077(8) -0.003(7)
C52 0.119(10) 0.080(8) 0.131(10) -0.030(7) 0.093(9) -0.035(7)
C53 0.068(7) 0.107(9) 0.108(9) -0.012(7) 0.045(6) 0.000(6)
C54 0.075(6) 0.061(6) 0.083(6) 0.008(5) 0.046(5) 0.017(5)
C55 0.071(8) 0.201(16) 0.127(11) -0.059(11) 0.037(8) 0.025(9)
C56 0.092(9) 0.135(12) 0.123(11) 0.065(10) 0.047(8) 0.041(9)
C57 0.133(13) 0.054(7) 0.220(18) 0.042(9) 0.083(13) 0.030(8)
C58 0.118(12) 0.061(8) 0.200(16) 0.002(9) 0.037(11) -0.005(8)
C59 0.080(7) 0.098(8) 0.073(7) 0.002(6) 0.032(6) 0.012(6)
C60 0.166(16) 0.142(15) 0.108(12) 0.032(10) 0.007(12) 0.050(14)
C61 0.185(16) 0.111(12) 0.085(9) 0.006(8) -0.005(10) 0.028(11)
C62 0.130(12) 0.092(9) 0.077(8) -0.016(7) 0.018(8) 0.040(8)
C63 0.124(11) 0.108(10) 0.078(8) 0.013(7) 0.032(8) 0.033(9)
C64 0.102(10) 0.147(12) 0.093(9) 0.030(9) 0.048(8) 0.032(9)

loop_
_atom_type_symbol
_atom_type_description
_atom_type_scat_dispersion_real
_atom_type_scat_dispersion_imag
_atom_type_scat_source
C C 0.0033 0.0016 'International Tables Vol C Tables 4.2.6.8 and 6.1.1.4'
H H 0.0000 0.0000 'International Tables Vol C Tables 4.2.6.8 and 6.1.1.4'
N N 0.0061 0.0033 'International Tables Vol C Tables 4.2.6.8 and 6.1.1.4'
F F 0.0171 0.0103 'International Tables Vol C Tables 4.2.6.8 and 6.1.1.4'
K K 0.2009 0.2494 'International Tables Vol C Tables 4.2.6.8 and 6.1.1.4'
U U -9.6767 9.6646 'International Tables Vol C Tables 4.2.6.8 and 6.1.1.4'

loop_
_geom_angle_atom_site_label_1
_geom_angle_atom_site_label_2
_geom_angle_atom_site_label_3
_geom_angle
_geom_angle_site_symmetry_1
_geom_angle_site_symmetry_3
N4 U1 N4 180.0 . 3_666
N4 U1 N3 75.27(14) . 3_666
N4 U1 N3 104.73(14) 3_666 3_666
N4 U1 N3 104.73(14) . .
N4 U1 N3 75.27(14) 3_666 .
N3 U1 N3 180.000(1) 3_666 .
N4 U1 N2 75.02(13) . 3_666
N4 U1 N2 104.98(13) 3_666 3_666
N3 U1 N2 104.84(13) 3_666 3_666
N3 U1 N2 75.16(13) . 3_666
N4 U1 N2 104.98(13) . .
N4 U1 N2 75.02(13) 3_666 .
N3 U1 N2 75.16(13) 3_666 .
N3 U1 N2 104.84(13) . .
N2 U1 N2 180.0 3_666 .
N4 U1 N1 66.45(13) . .
N4 U1 N1 113.55(13) 3_666 .
N3 U1 N1 113.63(13) 3_666 .
N3 U1 N1 66.37(13) . .
N2 U1 N1 114.14(13) 3_666 .
N2 U1 N1 65.86(13) . .
N4 U1 N1 113.55(13) . 3_666
N4 U1 N1 66.45(13) 3_666 3_666
N3 U1 N1 66.37(13) 3_666 3_666
N3 U1 N1 113.63(13) . 3_666
N2 U1 N1 65.86(13) 3_666 3_666
N2 U1 N1 114.14(13) . 3_666
N1 U1 N1 180.000(1) . 3_666
C14 N1 C1 110.6(4) . .
C14 N1 C27 109.6(4) . .
C1 N1 C27 109.4(4) . .
C14 N1 U1 108.3(3) . .
C1 N1 U1 109.6(3) . .
C27 N1 U1 109.2(3) . .
C2 N2 C5 104.1(4) . .
C2 N2 U1 118.2(3) . .
C5 N2 U1 136.7(3) . .
C15 N3 C18 103.4(4) . .
C15 N3 U1 118.4(3) . .
C18 N3 U1 136.4(3) . .
C31 N4 C28 104.5(4) . .
C31 N4 U1 136.9(3) . .
C28 N4 U1 118.0(3) . .
N1 C1 C2 109.8(4) . .
C3 C2 N2 112.1(5) . .
C3 C2 C1 128.6(5) . .
N2 C2 C1 119.2(4) . .
C2 C3 C4 106.1(5) . .
C5 C4 C3 106.8(5) . .
C4 C5 N2 110.8(5) . .
C4 C5 C6 120.6(5) . .
N2 C5 C6 128.6(5) . .
C11 C6 C7 117.5(5) . .
C11 C6 C5 124.6(5) . .
C7 C6 C5 117.1(5) . .
C8 C7 C6 121.1(6) . .
C7 C8 C9 121.0(6) . .
C7 C8 C12 119.2(7) . .
C9 C8 C12 119.8(6) . .
C10 C9 C8 118.8(6) . .
C9 C10 C11 120.4(6) . .
C9 C10 C13 119.6(6) . .
C11 C10 C13 119.9(6) . .
C6 C11 C10 121.2(5) . .
F1 C12 F3 106.2(8) . .
F1 C12 F2 104.1(9) . .
F3 C12 F2 104.2(9) . .
F1 C12 C8 114.9(7) . .
F3 C12 C8 114.4(8) . .
F2 C12 C8 111.9(7) . .
F6 C13 F5 105.7(6) . .
F6 C13 F4 105.0(7) . .
F5 C13 F4 104.9(6) . .
F6 C13 C10 114.2(6) . .
F5 C13 C10 112.8(6) . .
F4 C13 C10 113.4(6) . .
N1 C14 C15 110.0(4) . .
C16 C15 N3 113.1(6) . .
C16 C15 C14 128.6(5) . .
N3 C15 C14 118.3(5) . .
C15 C16 C17 105.9(5) . .
C18 C17 C16 106.9(5) . .
C17 C18 N3 110.7(5) . .
C17 C18 C19 121.4(5) . .
N3 C18 C19 127.8(5) . .
C20 C19 C24 118.3(5) . .
C20 C19 C18 123.3(5) . .
C24 C19 C18 117.8(5) . .
C19 C20 C21 120.3(5) . .
C22 C21 C20 121.1(5) . .
C22 C21 C25 119.4(6) . .
C20 C21 C25 119.5(5) . .
C23 C22 C21 118.7(6) . .
C22 C23 C24 121.1(6) . .
C22 C23 C26 118.9(6) . .
C24 C23 C26 120.1(6) . .
C23 C24 C19 120.5(6) . .
F7 C25 F9 106.5(5) . .
F7 C25 F8 106.0(6) . .
F9 C25 F8 105.0(6) . .
F7 C25 C21 113.5(6) . .
F9 C25 C21 112.6(6) . .
F8 C25 C21 112.6(5) . .
F11 C26 F10 106.9(9) . .
F11 C26 F12 106.3(8) . .
F10 C26 F12 103.4(8) . .
F11 C26 C23 113.6(7) . .
F10 C26 C23 113.9(7) . .
F12 C26 C23 111.9(7) . .
C28 C27 N1 110.8(4) . .
C29 C28 N4 110.9(5) . .
C29 C28 C27 129.5(5) . .
N4 C28 C27 119.6(4) . .
C28 C29 C30 106.5(5) . .
C31 C30 C29 107.9(5) . .
C30 C31 N4 110.2(5) . .
C30 C31 C32 122.5(5) . .
N4 C31 C32 127.2(4) . .
C37 C32 C33 117.1(5) . .
C37 C32 C31 117.8(5) . .
C33 C32 C31 124.3(5) . .
C34 C33 C32 120.9(5) . .
C33 C34 C35 121.3(5) . .
C33 C34 C38 120.1(5) . .
C35 C34 C38 118.5(5) . .
C34 C35 C36 118.1(5) . .
C37 C36 C35 120.9(5) . .
C37 C36 C39 119.7(5) . .
C35 C36 C39 119.3(5) . .
C36 C37 C32 121.7(5) . .
F15' C38 F14 128.0(11) . .
F15' C38 F13 63.7(11) . .
F14 C38 F13 107.2(7) . .
F15' C38 F14' 106.0(12) . .
F14 C38 F14' 41.0(11) . .
F13 C38 F14' 133.6(10) . .
F15' C38 F13' 105.9(12) . .
F14 C38 F13' 65.2(11) . .
F13 C38 F13' 46.9(11) . .
F14' C38 F13' 104.0(11) . .
F15' C38 F15 41.7(11) . .
F14 C38 F15 106.3(8) . .
F13 C38 F15 103.7(7) . .
F14' C38 F15 69.8(12) . .
F13' C38 F15 134.4(10) . .
F15' C38 C34 115.6(9) . .
F14 C38 C34 114.6(7) . .
F13 C38 C34 113.1(6) . .
F14' C38 C34 111.8(9) . .
F13' C38 C34 112.6(9) . .
F15 C38 C34 111.2(6) . .
F17 C39 F16' 117.6(13) . .
F17 C39 F17' 68.7(9) . .
F16' C39 F17' 110.1(9) . .
F17 C39 F18 106.5(10) . .
F16' C39 F18 28.1(9) . .
F17' C39 F18 132.8(9) . .
F17 C39 F18' 31.4(8) . .
F16' C39 F18' 104.5(9) . .
F17' C39 F18' 99.9(8) . .
F18 C39 F18' 83.2(11) . .
F17 C39 F16 108.5(9) . .
F16' C39 F16 71.8(9) . .
F17' C39 F16 46.1(7) . .
F18 C39 F16 99.8(8) . .
F18' C39 F16 134.4(9) . .
F17 C39 C36 119.0(9) . .
F16' C39 C36 117.8(9) . .
F17' C39 C36 112.4(6) . .
F18 C39 C36 110.2(8) . .
F18' C39 C36 110.3(8) . .
F16 C39 C36 111.1(6) . .
C25 F8 K1 137.2(4) . .
N8 K1 F8 92.1(3) . .
N8 K1 N6 168.4(3) . .
F8 K1 N6 98.35(18) . .
N8 K1 N5 85.2(3) . .
F8 K1 N5 75.45(18) . .
N6 K1 N5 102.1(2) . .
N8 K1 N9 80.3(3) . .
F8 K1 N9 161.2(3) . .
N6 K1 N9 91.1(3) . .
N5 K1 N9 86.8(4) . .
N8 K1 N7 88.2(3) . .
F8 K1 N7 86.51(19) . .
N6 K1 N7 87.6(2) . .
N5 K1 N7 160.5(2) . .
N9 K1 N7 110.2(4) . .
N8 K1 C55 20.1(3) . .
F8 K1 C55 104.3(3) . .
N6 K1 C55 154.7(3) . .
N5 K1 C55 73.4(3) . .
N9 K1 C55 64.0(3) . .
N7 K1 C55 104.7(3) . .
C40 N5 C44 115.8(9) . .
C40 N5 K1 116.7(7) . .
C44 N5 K1 124.2(6) . .
C49 N6 C45 116.6(7) . .
C49 N6 K1 115.9(6) . .
C45 N6 K1 126.8(6) . .
C54 N7 C50 117.4(9) . .
C54 N7 K1 126.5(6) . .
C50 N7 K1 116.0(7) . .
C59 N8 C55 119.2(11) . .
C59 N8 K1 121.7(8) . .
C55 N8 K1 113.0(8) . .
C60 N9 C64 113.8(13) . .
C60 N9 K1 117.3(11) . .
C64 N9 K1 122.8(11) . .
N5 C40 C41 125.3(11) . .
C42 C41 C40 118.2(12) . .
C41 C42 C43 120.0(12) . .
C42 C43 C44 117.3(11) . .
N5 C44 C43 123.3(9) . .
N6 C45 C46 123.7(8) . .
C45 C46 C47 118.9(8) . .
C48 C47 C46 118.4(8) . .
C47 C48 C49 119.2(9) . .
N6 C49 C48 123.3(8) . .
N7 C50 C51 124.2(10) . .
C50 C51 C52 118.7(10) . .
C51 C52 C53 118.8(10) . .
C54 C53 C52 117.1(11) . .
N7 C54 C53 123.8(9) . .
N8 C55 C56 123.2(15) . .
N8 C55 K1 46.8(6) . .
C56 C55 K1 152.4(12) . .
C55 C56 C57 117.8(14) . .
C56 C57 C58 121.8(13) . .
C59 C58 C57 115.7(13) . .
N8 C59 C58 122.0(11) . .
C61 C60 N9 126.8(18) . .
C60 C61 C62 116.3(18) . .
C63 C62 C61 122.0(14) . .
C62 C63 C64 117.8(14) . .
N9 C64 C63 123.2(14) . .

loop_
_geom_bond_atom_site_label_1
_geom_bond_atom_site_label_2
_geom_bond_distance
_geom_bond_site_symmetry_2
U1 N4 2.490(4) .
U1 N4 2.490(4) 3_666
U1 N3 2.493(4) 3_666
U1 N3 2.493(4) .
U1 N2 2.508(4) 3_666
U1 N2 2.508(4) .
U1 N1 2.649(4) .
U1 N1 2.649(4) 3_666
N1 C14 1.468(6) .
N1 C1 1.473(6) .
N1 C27 1.477(6) .
N2 C2 1.384(6) .
N2 C5 1.390(7) .
N3 C15 1.371(7) .
N3 C18 1.394(7) .
N4 C31 1.383(6) .
N4 C28 1.400(6) .
C1 C2 1.483(7) .
C2 C3 1.368(8) .
C3 C4 1.407(8) .
C4 C5 1.383(8) .
C5 C6 1.483(7) .
C6 C11 1.389(8) .
C6 C7 1.396(8) .
C7 C8 1.380(8) .
C8 C9 1.382(10) .
C8 C12 1.492(10) .
C9 C10 1.378(9) .
C10 C11 1.395(8) .
C10 C13 1.479(9) .
C12 F1 1.273(10) .
C12 F3 1.277(10) .
C12 F2 1.310(11) .
C13 F6 1.323(9) .
C13 F5 1.335(8) .
C13 F4 1.335(9) .
C14 C15 1.492(8) .
C15 C16 1.356(8) .
C16 C17 1.398(8) .
C17 C18 1.375(7) .
C18 C19 1.485(8) .
C19 C20 1.388(8) .
C19 C24 1.396(8) .
C20 C21 1.395(8) .
C21 C22 1.379(8) .
C21 C25 1.488(8) .
C22 C23 1.374(9) .
C23 C24 1.389(8) .
C23 C26 1.503(9) .
C25 F7 1.321(8) .
C25 F9 1.340(7) .
C25 F8 1.342(8) .
C26 F11 1.263(10) .
C26 F10 1.273(9) .
C26 F12 1.308(10) .
C27 C28 1.475(7) .
C28 C29 1.368(7) .
C29 C30 1.390(8) .
C30 C31 1.376(7) .
C31 C32 1.478(7) .
C32 C37 1.399(8) .
C32 C33 1.401(8) .
C33 C34 1.385(7) .
C34 C35 1.387(8) .
C34 C38 1.492(8) .
C35 C36 1.389(9) .
C36 C37 1.376(8) .
C36 C39 1.486(8) .
C38 F15' 1.299(9) .
C38 F14 1.301(7) .
C38 F13 1.315(7) .
C38 F14' 1.318(9) .
C38 F13' 1.320(9) .
C38 F15 1.329(7) .
C39 F17 1.280(8) .
C39 F16' 1.289(8) .
C39 F17' 1.333(8) .
C39 F18 1.337(8) .
C39 F18' 1.343(8) .
C39 F16 1.349(8) .
F8 K1 2.778(4) .
K1 N8 2.770(8) .
K1 N6 2.796(7) .
K1 N5 2.802(8) .
K1 N9 2.820(11) .
K1 N7 2.851(8) .
K1 C55 3.496(12) .
N5 C40 1.306(12) .
N5 C44 1.317(11) .
N6 C49 1.318(11) .
N6 C45 1.336(10) .
N7 C54 1.313(11) .
N7 C50 1.322(11) .
N8 C59 1.302(13) .
N8 C55 1.308(14) .
N9 C60 1.34(2) .
N9 C64 1.353(17) .
C40 C41 1.358(17) .
C41 C42 1.313(18) .
C42 C43 1.376(17) .
C43 C44 1.377(13) .
C45 C46 1.342(11) .
C46 C47 1.371(12) .
C47 C48 1.356(12) .
C48 C49 1.360(11) .
C50 C51 1.334(13) .
C51 C52 1.364(15) .
C52 C53 1.399(15) .
C53 C54 1.364(13) .
C55 C56 1.312(17) .
C56 C57 1.317(19) .
C57 C58 1.383(18) .
C58 C59 1.352(15) .
C60 C61 1.327(19) .
C61 C62 1.348(18) .
C62 C63 1.332(17) .
C63 C64 1.366(16) .
